data_4034039
loop_
_publ_author_name
'Das, Siuli'
'Sinha, Suman'
'Samanta, Deepannita'
'Mondal, Rakesh'
'Chakraborty, Gargi'
'Branda\~o, Paula'
'Paul, Nanda D.'

_publ_section_title
;
 Metal-Ligand Cooperative Approach To Achieve Dehydrogenative
 Functionalization of Alcohols to Quinolines and
 Quinazolin-4(3<i>H</i>)-ones under Mild Aerobic Conditions.
;
_journal_issue 16
_journal_name_full 'The Journal of organic chemistry'
_journal_page_first 10160
_journal_page_last 10171
_journal_paper_doi 10.1021/acs.joc.9b01343
_journal_volume 84
_journal_year 2019
_chemical_formula_sum 'C18 H11 Br2 Cl Cu N4'
_chemical_formula_weight 542.12
_space_group_crystal_system triclinic
_space_group_IT_number 2
_space_group_name_Hall '-P 1'
_space_group_name_H-M_alt 'P -1'
_atom_sites_solution_hydrogens geom
_audit_creation_method SHELXL-2013
_cell_angle_alpha 88.917(5)
_cell_angle_beta 87.835(5)
_cell_angle_gamma 71.809(5)
_cell_formula_units_Z 2
_cell_length_a 8.9488(15)
_cell_length_b 10.0892(16)
_cell_length_c 10.5117(17)
_cell_measurement_reflns_used 442
_cell_measurement_temperature 293(2)
_cell_measurement_theta_max 26.08
_cell_measurement_theta_min 2.88
_cell_volume 901.0(3)
_computing_structure_refinement 'SHELXL-2013 (Sheldrick, 2013)'
_diffrn_ambient_temperature 293(2)
_diffrn_measured_fraction_theta_full 0.993
_diffrn_measured_fraction_theta_max 0.987
_diffrn_measurement_device_type CCD
_diffrn_measurement_method 'omega and phi scans'
_diffrn_radiation_type MoK\a
_diffrn_radiation_wavelength 0.71073
_diffrn_reflns_av_R_equivalents 0.0447
_diffrn_reflns_av_unetI/netI 0.0356
_diffrn_reflns_Laue_measured_fraction_full 0.993
_diffrn_reflns_Laue_measured_fraction_max 0.987
_diffrn_reflns_limit_h_max 11
_diffrn_reflns_limit_h_min -11
_diffrn_reflns_limit_k_max 13
_diffrn_reflns_limit_k_min -13
_diffrn_reflns_limit_l_max 13
_diffrn_reflns_limit_l_min -13
_diffrn_reflns_number 25664
_diffrn_reflns_point_group_measured_fraction_full 0.993
_diffrn_reflns_point_group_measured_fraction_max 0.987
_diffrn_reflns_theta_full 25.242
_diffrn_reflns_theta_max 27.942
_diffrn_reflns_theta_min 2.662
_diffrn_source 'fine-focus sealed tube'
_exptl_absorpt_coefficient_mu 5.805
_exptl_absorpt_correction_type multi-scan
_exptl_crystal_colour brown
_exptl_crystal_density_diffrn 1.998
_exptl_crystal_description block
_exptl_crystal_F_000 526
_exptl_crystal_size_max 0.220
_exptl_crystal_size_mid 0.160
_exptl_crystal_size_min 0.040
_exptl_transmission_factor_max 0.7456
_exptl_transmission_factor_min 0.4764
_refine_diff_density_max 1.220
_refine_diff_density_min -1.051
_refine_diff_density_rms 0.142
_refine_ls_extinction_method none
_refine_ls_goodness_of_fit_ref 1.165
_refine_ls_hydrogen_treatment constr
_refine_ls_matrix_type full
_refine_ls_number_parameters 235
_refine_ls_number_reflns 4268
_refine_ls_number_restraints 0
_refine_ls_restrained_S_all 1.165
_refine_ls_R_factor_all 0.0774
_refine_ls_R_factor_gt 0.0553
_refine_ls_shift/su_max 0.000
_refine_ls_shift/su_mean 0.000
_refine_ls_structure_factor_coef Fsqd
_refine_ls_weighting_details 'w=1/[\s^2^(Fo^2^)+5.5049P] where P=(Fo^2^+2Fc^2^)/3'
_refine_ls_weighting_scheme calc
_refine_ls_wR_factor_gt 0.1001
_refine_ls_wR_factor_ref 0.1124
_reflns_Friedel_coverage 0.000
_reflns_number_gt 3374
_reflns_number_total 4268
_reflns_threshold_expression 'I > 2\s(I)'
_cod_data_source_file jo9b01343_si_002.cif
_cod_data_source_block f
_cod_database_code 4034039
_shelx_space_group_comment
;
The symmetry employed for this shelxl refinement is uniquely defined
by the following loop, which should always be used as a source of
symmetry information in preference to the above space-group names.
They are only intended as comments.
;
_shelx_estimated_absorpt_t_min 0.362
_shelx_estimated_absorpt_t_max 0.801
_shelxl_version_number 2013-4

loop_
_space_group_symop_operation_xyz
'x, y, z'
'-x, -y, -z'

loop_
_atom_site_label
_atom_site_type_symbol
_atom_site_fract_x
_atom_site_fract_y
_atom_site_fract_z
_atom_site_U_iso_or_equiv
_atom_site_adp_type
_atom_site_occupancy
_atom_site_site_symmetry_order
_atom_site_calc_flag
_atom_site_refinement_flags_posn
_atom_site_refinement_flags_adp
Cu Cu 0.59448(7) 0.70529(6) 0.77954(6) 0.02876(16) Uani 1 1 d . .
Br1 Br 0.80607(7) 0.66789(6) 0.61101(6) 0.04251(17) Uani 1 1 d . .
Br2 Br 0.46809(8) 0.94558(6) 0.81042(6) 0.04241(17) Uani 1 1 d . .
Cl1 Cl 0.0149(2) 0.99878(18) 0.27017(17) 0.0601(5) Uani 1 1 d . .
N1 N 0.4338(5) 0.6446(4) 0.6467(4) 0.0269(9) Uani 1 1 d . .
N2 N 0.4341(5) 0.5193(4) 0.6543(4) 0.0287(9) Uani 1 1 d . .
N3 N 0.6022(5) 0.5148(4) 0.8206(4) 0.0259(8) Uani 1 1 d . .
N4 N 0.7218(5) 0.6724(4) 0.9481(4) 0.0289(9) Uani 1 1 d . .
C1 C 0.1365(6) 0.8943(6) 0.3816(5) 0.0354(12) Uani 1 1 d . .
C2 C 0.1125(7) 0.7709(6) 0.4180(5) 0.0390(13) Uani 1 1 d . .
H2 H 0.0300 0.7458 0.3856 0.047 Uiso 1 1 calc R U
C3 C 0.2123(6) 0.6843(6) 0.5036(5) 0.0356(12) Uani 1 1 d . .
H3 H 0.1994 0.5992 0.5276 0.043 Uiso 1 1 calc R U
C4 C 0.3325(6) 0.7263(5) 0.5535(4) 0.0258(10) Uani 1 1 d . .
C5 C 0.3539(6) 0.8512(5) 0.5182(5) 0.0331(11) Uani 1 1 d . .
H5 H 0.4338 0.8781 0.5532 0.040 Uiso 1 1 calc R U
C6 C 0.2561(7) 0.9372(6) 0.4301(5) 0.0382(13) Uani 1 1 d . .
H6 H 0.2703 1.0213 0.4043 0.046 Uiso 1 1 calc R U
C7 C 0.5287(6) 0.4456(5) 0.7544(4) 0.0258(10) Uani 1 1 d . .
C8 C 0.5388(6) 0.3079(5) 0.7824(5) 0.0303(11) Uani 1 1 d . .
H8 H 0.4869 0.2610 0.7338 0.036 Uiso 1 1 calc R U
C9 C 0.6266(6) 0.2422(5) 0.8833(5) 0.0324(11) Uani 1 1 d . .
H9 H 0.6341 0.1502 0.9035 0.039 Uiso 1 1 calc R U
C10 C 0.7058(6) 0.3144(5) 0.9566(5) 0.0291(11) Uani 1 1 d . .
C11 C 0.6876(5) 0.4530(5) 0.9200(4) 0.0241(10) Uani 1 1 d . .
C12 C 0.7975(6) 0.2609(6) 1.0665(5) 0.0379(13) Uani 1 1 d . .
H12 H 0.8135 0.1688 1.0919 0.046 Uiso 1 1 calc R U
C13 C 0.8608(6) 0.3416(6) 1.1332(5) 0.0377(13) Uani 1 1 d . .
H13 H 0.9205 0.3035 1.2032 0.045 Uiso 1 1 calc R U
C14 C 0.8385(6) 0.4853(6) 1.0992(5) 0.0305(11) Uani 1 1 d . .
C15 C 0.7531(5) 0.5392(5) 0.9908(5) 0.0265(10) Uani 1 1 d . .
C16 C 0.8909(7) 0.5789(6) 1.1692(6) 0.0405(13) Uani 1 1 d . .
H16 H 0.9467 0.5499 1.2430 0.049 Uiso 1 1 calc R U
C17 C 0.8580(7) 0.7136(7) 1.1262(6) 0.0436(14) Uani 1 1 d . .
H17 H 0.8922 0.7766 1.1712 0.052 Uiso 1 1 calc R U
C18 C 0.7733(6) 0.7583(6) 1.0152(5) 0.0362(12) Uani 1 1 d . .
H18 H 0.7529 0.8503 0.9881 0.043 Uiso 1 1 calc R U

loop_
_atom_site_aniso_label
_atom_site_aniso_U_11
_atom_site_aniso_U_22
_atom_site_aniso_U_33
_atom_site_aniso_U_23
_atom_site_aniso_U_13
_atom_site_aniso_U_12
Cu 0.0345(3) 0.0219(3) 0.0298(3) 0.0023(2) -0.0032(2) -0.0085(2)
Br1 0.0389(3) 0.0423(3) 0.0474(3) -0.0017(3) 0.0082(2) -0.0152(2)
Br2 0.0559(4) 0.0255(3) 0.0427(3) -0.0035(2) -0.0048(3) -0.0075(2)
Cl1 0.0697(11) 0.0473(9) 0.0572(10) 0.0158(8) -0.0329(9) -0.0071(8)
N1 0.028(2) 0.027(2) 0.025(2) 0.0015(16) -0.0020(16) -0.0082(17)
N2 0.030(2) 0.029(2) 0.029(2) -0.0015(17) -0.0034(17) -0.0121(17)
N3 0.027(2) 0.027(2) 0.023(2) 0.0016(16) -0.0031(16) -0.0077(16)
N4 0.030(2) 0.024(2) 0.032(2) -0.0010(17) -0.0021(17) -0.0077(17)
C1 0.038(3) 0.033(3) 0.030(3) 0.002(2) -0.005(2) -0.002(2)
C2 0.037(3) 0.048(3) 0.039(3) 0.005(3) -0.011(2) -0.021(3)
C3 0.038(3) 0.039(3) 0.034(3) 0.002(2) -0.008(2) -0.017(2)
C4 0.027(2) 0.027(2) 0.023(2) 0.0012(19) -0.0009(18) -0.0077(19)
C5 0.039(3) 0.030(3) 0.034(3) 0.003(2) -0.010(2) -0.015(2)
C6 0.049(3) 0.031(3) 0.036(3) 0.002(2) -0.005(2) -0.013(2)
C7 0.028(2) 0.027(2) 0.023(2) -0.0025(19) 0.0012(19) -0.0098(19)
C8 0.033(3) 0.024(2) 0.035(3) -0.003(2) 0.001(2) -0.011(2)
C9 0.034(3) 0.022(2) 0.041(3) 0.001(2) 0.001(2) -0.008(2)
C10 0.025(2) 0.025(2) 0.034(3) 0.001(2) 0.003(2) -0.0041(19)
C11 0.024(2) 0.024(2) 0.022(2) 0.0031(18) -0.0001(17) -0.0054(18)
C12 0.037(3) 0.030(3) 0.041(3) 0.012(2) -0.002(2) -0.002(2)
C13 0.032(3) 0.039(3) 0.034(3) 0.007(2) -0.003(2) -0.001(2)
C14 0.026(2) 0.035(3) 0.027(3) 0.000(2) -0.0021(19) -0.004(2)
C15 0.023(2) 0.027(2) 0.026(2) -0.0009(19) 0.0002(18) -0.0042(19)
C16 0.034(3) 0.049(4) 0.036(3) -0.004(3) -0.011(2) -0.009(3)
C17 0.040(3) 0.043(3) 0.049(4) -0.012(3) -0.013(3) -0.013(3)
C18 0.036(3) 0.032(3) 0.043(3) -0.004(2) -0.006(2) -0.014(2)

loop_
_atom_type_symbol
_atom_type_description
_atom_type_scat_dispersion_real
_atom_type_scat_dispersion_imag
_atom_type_scat_source
C C 0.0033 0.0016 'International Tables Vol C Tables 4.2.6.8 and 6.1.1.4'
H H 0.0000 0.0000 'International Tables Vol C Tables 4.2.6.8 and 6.1.1.4'
N N 0.0061 0.0033 'International Tables Vol C Tables 4.2.6.8 and 6.1.1.4'
Cl Cl 0.1484 0.1585 'International Tables Vol C Tables 4.2.6.8 and 6.1.1.4'
Cu Cu 0.3201 1.2651 'International Tables Vol C Tables 4.2.6.8 and 6.1.1.4'
Br Br -0.2901 2.4595 'International Tables Vol C Tables 4.2.6.8 and 6.1.1.4'

loop_
_geom_angle_atom_site_label_1
_geom_angle_atom_site_label_2
_geom_angle_atom_site_label_3
_geom_angle
N3 Cu N4 79.49(17)
N3 Cu N1 72.21(16)
N4 Cu N1 150.33(16)
N3 Cu Br2 147.89(12)
N4 Cu Br2 96.03(11)
N1 Cu Br2 103.10(11)
N3 Cu Br1 101.51(12)
N4 Cu Br1 102.53(12)
N1 Cu Br1 91.86(10)
Br2 Cu Br1 110.46(3)
N2 N1 C4 114.3(4)
N2 N1 Cu 116.0(3)
C4 N1 Cu 129.7(3)
N1 N2 C7 111.8(4)
C7 N3 C11 119.9(4)
C7 N3 Cu 122.6(3)
C11 N3 Cu 117.4(3)
C18 N4 C15 117.5(5)
C18 N4 Cu 131.0(4)
C15 N4 Cu 111.4(3)
C2 C1 C6 122.2(5)
C2 C1 Cl1 118.8(4)
C6 C1 Cl1 119.0(4)
C1 C2 C3 119.3(5)
C1 C2 H2 120.3
C3 C2 H2 120.3
C2 C3 C4 119.1(5)
C2 C3 H3 120.4
C4 C3 H3 120.4
C5 C4 C3 121.2(5)
C5 C4 N1 117.3(4)
C3 C4 N1 121.5(5)
C4 C5 C6 119.9(5)
C4 C5 H5 120.0
C6 C5 H5 120.0
C1 C6 C5 118.3(5)
C1 C6 H6 120.9
C5 C6 H6 120.9
N3 C7 C8 122.1(5)
N3 C7 N2 117.1(4)
C8 C7 N2 120.8(5)
C9 C8 C7 118.9(5)
C9 C8 H8 120.5
C7 C8 H8 120.5
C8 C9 C10 120.1(5)
C8 C9 H9 119.9
C10 C9 H9 119.9
C11 C10 C9 116.2(5)
C11 C10 C12 117.4(5)
C9 C10 C12 126.3(5)
N3 C11 C10 122.7(5)
N3 C11 C15 115.7(4)
C10 C11 C15 121.6(4)
C13 C12 C10 121.3(5)
C13 C12 H12 119.4
C10 C12 H12 119.4
C12 C13 C14 121.8(5)
C12 C13 H13 119.1
C14 C13 H13 119.1
C15 C14 C16 116.6(5)
C15 C14 C13 118.2(5)
C16 C14 C13 125.2(5)
N4 C15 C14 124.7(5)
N4 C15 C11 115.6(4)
C14 C15 C11 119.7(5)
C17 C16 C14 118.5(5)
C17 C16 H16 120.8
C14 C16 H16 120.8
C16 C17 C18 121.1(5)
C16 C17 H17 119.5
C18 C17 H17 119.5
N4 C18 C17 121.6(5)
N4 C18 H18 119.2
C17 C18 H18 119.2

loop_
_geom_bond_atom_site_label_1
_geom_bond_atom_site_label_2
_geom_bond_distance
Cu N3 1.942(4)
Cu N4 2.108(4)
Cu N1 2.264(4)
Cu Br2 2.3563(9)
Cu Br1 2.4883(9)
Cl1 C1 1.732(5)
N1 N2 1.264(6)
N1 C4 1.425(6)
N2 C7 1.422(6)
N3 C7 1.320(6)
N3 C11 1.343(6)
N4 C18 1.326(7)
N4 C15 1.356(6)
C1 C2 1.373(8)
C1 C6 1.390(8)
C2 C3 1.383(8)
C2 H2 0.9300
C3 C4 1.396(7)
C3 H3 0.9300
C4 C5 1.375(7)
C5 C6 1.391(7)
C5 H5 0.9300
C6 H6 0.9300
C7 C8 1.391(7)
C8 C9 1.376(7)
C8 H8 0.9300
C9 C10 1.418(8)
C9 H9 0.9300
C10 C11 1.405(7)
C10 C12 1.439(7)
C11 C15 1.424(7)
C12 C13 1.347(9)
C12 H12 0.9300
C13 C14 1.440(8)
C13 H13 0.9300
C14 C15 1.401(7)
C14 C16 1.408(8)
C16 C17 1.369(9)
C16 H16 0.9300
C17 C18 1.404(8)
C17 H17 0.9300
C18 H18 0.9300
